data_1100326
loop_
_publ_author_name
'Zarges, Wolfgang'
'Marsch, Michael'
'Harms, Klaus'
'Boche, Gernot'

_publ_section_title
;
 \h^1^-C~6~H~5~CH~2~Li&#x00B7;THF&#x00B7;TMEDA, Kristallstruktur eines
 Benzyllithium&#x00B7;THF&#x00B7;TMEDA-Komplexes mit einem pyramidalen
 Benzyl-C-Atom
;
_journal_coden_ASTM CHBEAM
_journal_issue 12
_journal_name_full 'Chemische Berichte'
_journal_page_first 2303
_journal_page_last 2309
_journal_paper_doi 10.1002/cber.19891221217
_journal_volume 122
_journal_year 1989
_chemical_formula_sum 'C17 H31 Li N2 O'
_space_group_IT_number 14
_symmetry_cell_setting monoclinic
_symmetry_space_group_name_Hall '-P 2yn'
_symmetry_space_group_name_H-M 'P 1 21/n 1'
_cell_angle_alpha 90
_cell_angle_beta 103.30(1)
_cell_angle_gamma 90
_cell_formula_units_Z 4
_cell_length_a 8.682(2)
_cell_length_b 15.387(1)
_cell_length_c 13.934(3)
_cod_original_sg_symbol_H-M 'P 21/n'
_cod_original_formula_sum 'C17 H31 Li1 N2 O1'
_cod_database_code 1100326

loop_
_symmetry_equiv_pos_site_id
_symmetry_equiv_pos_as_xyz
1 x,y,z
2 1/2-x,1/2+y,1/2-z
3 -x,-y,-z
4 -1/2+x,-1/2-y,-1/2+z

loop_
_atom_site_label
_atom_site_type_symbol
_atom_site_fract_x
_atom_site_fract_y
_atom_site_fract_z
O1 O 0.5338(2) 0.2994(1) 0.3345(1)
N1 N 0.6180(3) 0.5133(1) 0.3329(2)
N2 N 0.8426(3) 0.3933(1) 0.2688(2)
C1 C 0.8403(4) 0.3767(2) 0.5326(2)
C2 C 0.8485(3) 0.2844(2) 0.5339(2)
C3 C 0.9658(4) 0.2378(2) 0.4999(2)
C4 C 0.9660(4) 0.1484(2) 0.4929(2)
C5 C 0.8518(4) 0.0992(2) 0.5217(2)
C6 C 0.7364(4) 0.1424(2) 0.5595(2)
C7 C 0.7353(4) 0.2313(2) 0.5652(2)
C8 C 0.7246(3) 0.5396(2) 0.2696(2)
C9 C 0.7602(3) 0.4645(2) 0.2070(2)
C10 C 0.4541(3) 0.5135(2) 0.2758(2)
C11 C 0.6329(4) 0.5745(2) 0.4150(2)
C12 C 0.8453(4) 0.3165(2) 0.2070(2)
C13 C 1.0069(3) 0.4183(2) 0.3136(2)
C14 C 0.5605(3) 0.2118(2) 0.3055(2)
C15 C 0.4252(3) 0.1572(2) 0.3254(3)
C16 C 0.3782(4) 0.3048(2) 0.3484(3)
C17 C 0.3304(4) 0.2184(2) 0.3719(3)
Li1 Li 0.7058(5) 0.3846(3) 0.3776(3)
H1 H 1.059(3) 0.120(2) 0.472(2)
H2 H 1.049(4) 0.272(2) 0.479(2)
H3 H 0.849(3) 0.042(2) 0.516(2)
H4 H 0.652(3) 0.111(2) 0.581(2)
H5 H 0.659(4) 0.258(2) 0.591(2)
H6 H 0.932(4) 0.409(2) 0.522(2)
H7 H 0.775(4) 0.404(2) 0.570(2)
H8 H 0.8221(3) 0.5601(2) 0.3107(2)
H9 H 0.6754(3) 0.5856(2) 0.2268(2)
H10 H 0.6624(3) 0.4429(2) 0.1672(2)
H11 H 0.8259(3) 0.4852(2) 0.1651(2)
H12 H 0.4433(3) 0.4735(2) 0.2218(2)
H13 H 0.3855(3) 0.4961(2) 0.3174(2)
H14 H 0.4261(3) 0.5708(2) 0.2508(2)
H15 H 0.7403(4) 0.5748(2) 0.4529(2)
H16 H 0.6044(4) 0.6317(2) 0.3896(2)
H17 H 0.5639(4) 0.5570(2) 0.4563(2)
H18 H 0.7387(4) 0.2993(2) 0.1771(2)
H19 H 0.9001(4) 0.3301(2) 0.1564(2)
H20 H 0.8987(4) 0.2698(2) 0.2469(2)
H21 H 1.0073(3) 0.4686(2) 0.3544(2)
H22 H 1.0596(3) 0.3712(2) 0.3530(2)
H23 H 1.0610(3) 0.4315(2) 0.2626(2)
H24 H 0.6599(3) 0.1906(2) 0.3436(2)
H25 H 0.5608(3) 0.2100(2) 0.2367(2)
H26 H 0.3620(3) 0.1344(2) 0.2649(3)
H27 H 0.4651(3) 0.1102(2) 0.3694(3)
H28 H 0.3082(4) 0.3255(2) 0.2891(3)
H29 H 0.3753(4) 0.3439(2) 0.4016(3)
H30 H 0.2193(4) 0.2099(2) 0.3450(3)
H31 H 0.3534(4) 0.2099(2) 0.4420(3)

loop_
_atom_type_symbol
_atom_type_radius_bond
C 0.68
H 0.23
Li 1.14
N 0.68
O 0.68
